data_8102476
loop_
_publ_author_name
'Feng-Mei Nie'
'Min Li'
'Wei Liu'
'Guo-Xing Li'
'Tao Fang'

_publ_section_title
;
 Crystal structure of
 [tris(2-benzimidazolymethyl)amine-N,N',N'',N''']-(2-aminobenzoato-O)zinc(II)
 perchlorate, [Zn(C24H21N7)(C7H6NO2)]ClO4
;
_journal_issue 3
_journal_name_full 'Zeitschrift f\"ur Kristallographie - New Crystal Structures'
_journal_page_first 446
_journal_volume 224
_journal_year 2009
_chemical_formula_moiety 'C31 H27 N8 O2 Zn, Cl O4'
_chemical_formula_sum 'C31 H27 Cl N8 O6 Zn'
_chemical_formula_weight 708.45
_space_group_IT_number 2
_symmetry_cell_setting triclinic
_symmetry_space_group_name_Hall '-P 1'
_symmetry_space_group_name_H-M 'P -1'
_atom_sites_solution_hydrogens geom
_atom_sites_solution_primary direct
_atom_sites_solution_secondary difmap
_audit_creation_method SHELXL-97
_cell_angle_alpha 99.625(2)
_cell_angle_beta 99.515(2)
_cell_angle_gamma 110.751(2)
_cell_formula_units_Z 2
_cell_length_a 10.0687(4)
_cell_length_b 12.2891(5)
_cell_length_c 14.0851(6)
_cell_measurement_reflns_used 8035
_cell_measurement_temperature 296(2)
_cell_measurement_theta_max 27.77
_cell_measurement_theta_min 2.23
_cell_volume 1558.44(12)
_computing_cell_refinement 'Bruker SMART'
_computing_data_collection 'Bruker SMART'
_computing_data_reduction 'Bruker SMART'
_computing_molecular_graphics 'Bruker SHELXTL'
_computing_publication_material 'Bruker SHELXTL'
_computing_structure_refinement 'SHELXL-97 (Sheldrick, 1997)'
_computing_structure_solution 'SHELXS-97 (Sheldrick, 1990)'
_diffrn_ambient_temperature 296(2)
_diffrn_measured_fraction_theta_full 0.996
_diffrn_measured_fraction_theta_max 0.996
_diffrn_measurement_device_type 'CCD area detector'
_diffrn_measurement_method 'phi and omega scans'
_diffrn_radiation_monochromator graphite
_diffrn_radiation_source 'fine-focus sealed tube'
_diffrn_radiation_type MoK\a
_diffrn_radiation_wavelength 0.71073
_diffrn_reflns_av_R_equivalents 0.0286
_diffrn_reflns_av_sigmaI/netI 0.0337
_diffrn_reflns_limit_h_max 11
_diffrn_reflns_limit_h_min -11
_diffrn_reflns_limit_k_max 13
_diffrn_reflns_limit_k_min -14
_diffrn_reflns_limit_l_max 16
_diffrn_reflns_limit_l_min -16
_diffrn_reflns_number 14347
_diffrn_reflns_theta_full 25.01
_diffrn_reflns_theta_max 25.01
_diffrn_reflns_theta_min 1.83
_diffrn_standards_decay_% 0
_diffrn_standards_interval_count 0
_diffrn_standards_interval_time 0
_diffrn_standards_number 0
_exptl_absorpt_coefficient_mu 0.932
_exptl_absorpt_correction_T_max 0.911
_exptl_absorpt_correction_T_min 0.846
_exptl_absorpt_correction_type multi-scan
_exptl_crystal_colour brown
_exptl_crystal_density_diffrn 1.510
_exptl_crystal_density_method 'not measured'
_exptl_crystal_description prism
_exptl_crystal_F_000 728
_exptl_crystal_size_max 0.23
_exptl_crystal_size_mid 0.15
_exptl_crystal_size_min 0.10
_refine_diff_density_max 0.951
_refine_diff_density_min -0.377
_refine_diff_density_rms 0.086
_refine_ls_extinction_method none
_refine_ls_goodness_of_fit_ref 1.058
_refine_ls_hydrogen_treatment constr
_refine_ls_matrix_type full
_refine_ls_number_parameters 452
_refine_ls_number_reflns 5467
_refine_ls_number_restraints 64
_refine_ls_restrained_S_all 1.117
_refine_ls_R_factor_all 0.0545
_refine_ls_R_factor_gt 0.0431
_refine_ls_shift/su_max 0.001
_refine_ls_shift/su_mean 0.000
_refine_ls_structure_factor_coef Fsqd
_refine_ls_weighting_details 'calc w=1/[\s^2^(Fo^2^)+(0.0820P)^2^+0.5374P] where P=(Fo^2^+2Fc^2^)/3'
_refine_ls_weighting_scheme calc
_refine_ls_wR_factor_gt 0.1196
_refine_ls_wR_factor_ref 0.1326
_reflns_number_gt 4532
_reflns_number_total 5467
_reflns_threshold_expression >2sigma(I)
_cod_data_source_file 1267-2660.cff
_cod_data_source_block m
_cod_depositor_comments
;
The following automatic conversions were performed:
'_symmetry_cell_setting' value 'Triclinic' changed to 'triclinic'
according to '/home/saulius/struct/CIF-dictionaries/cif_core.dic'
dictionary named 'cif_core.dic' version 2.4.1 from
2010-06-29.

'_exptl_absorpt_correction_type' value 'MULTI-SCAN' changed
to 'multi-scan' according to
'/home/saulius/struct/CIF-dictionaries/cif_core.dic' dictionary named
'cif_core.dic' version 2.4.1 from 2010-06-29.

Automatic conversion script
Id: cif_fix_enum 1555 2011-01-17 13:19:09Z saulius 
;
_cod_original_sg_symbol_H-M P-1
_cod_database_code 8102476

loop_
_symmetry_equiv_pos_as_xyz
'x, y, z'
'-x, -y, -z'

loop_
_atom_site_label
_atom_site_type_symbol
_atom_site_fract_x
_atom_site_fract_y
_atom_site_fract_z
_atom_site_U_iso_or_equiv
_atom_site_adp_type
_atom_site_occupancy
_atom_site_symmetry_multiplicity
_atom_site_calc_flag
_atom_site_refinement_flags
_atom_site_disorder_assembly
_atom_site_disorder_group
Cl1 Cl -0.01633(11) 0.70434(12) 0.43435(9) 0.0723(3) Uani 1 1 d D . .
O5 O 0.1226(4) 0.7103(5) 0.4299(4) 0.166(2) Uani 1 1 d DU A .
O3 O -0.0577(6) 0.7969(5) 0.3985(6) 0.085(3) Uani 0.544(12) 1 d PDU A 1
O4 O -0.1260(8) 0.5927(5) 0.3879(7) 0.094(3) Uani 0.544(12) 1 d PDU A 1
O6 O -0.0125(12) 0.7332(10) 0.5414(5) 0.139(5) Uani 0.544(12) 1 d PDU A 1
O3' O 0.0124(14) 0.7884(17) 0.5074(16) 0.206(13) Uani 0.456(12) 1 d P A 2
O4' O -0.0631(12) 0.673(2) 0.3319(8) 0.190(10) Uani 0.456(12) 1 d P A 2
O6' O -0.1382(13) 0.6075(14) 0.4475(13) 0.142(6) Uani 0.456(12) 1 d P A 2
Zn1 Zn 0.39978(4) 0.81865(3) 0.17991(3) 0.03626(15) Uani 1 1 d . . .
O1 O 0.1850(2) 0.7559(2) 0.14313(19) 0.0489(6) Uani 1 1 d . . .
O2 O 0.1776(3) 0.9120(2) 0.0876(2) 0.0637(8) Uani 1 1 d . . .
N1 N 0.6398(3) 1.1056(3) 0.4223(2) 0.0480(7) Uani 1 1 d . . .
H1B H 0.7243 1.1529 0.4599 0.058 Uiso 1 1 calc R . .
N2 N 0.4729(3) 0.9579(2) 0.3013(2) 0.0409(6) Uani 1 1 d . . .
N3 N 0.6001(3) 0.9052(2) -0.0484(2) 0.0415(6) Uani 1 1 d . . .
H3B H 0.6772 0.9469 -0.0652 0.050 Uiso 1 1 calc R . .
N4 N 0.4541(3) 0.8323(2) 0.0473(2) 0.0367(6) Uani 1 1 d . . .
N5 N 0.6267(3) 0.6213(3) 0.2774(2) 0.0445(7) Uani 1 1 d . . .
H5B H 0.7081 0.6119 0.2875 0.053 Uiso 1 1 calc R . .
N6 N 0.4629(3) 0.6935(2) 0.2270(2) 0.0388(6) Uani 1 1 d . . .
N7 N 0.6781(3) 0.9053(2) 0.2128(2) 0.0382(6) Uani 1 1 d . . .
N20 N -0.0649(6) 0.8618(6) -0.0608(4) 0.124(2) Uani 1 1 d . . .
H20A H 0.0242 0.9112 -0.0345 0.149 Uiso 1 1 calc R . .
H20B H -0.1176 0.8759 -0.1078 0.149 Uiso 1 1 calc R . .
C1 C -0.2596(5) 0.5584(4) 0.0329(5) 0.0809(15) Uani 1 1 d . . .
H1A H -0.3068 0.4903 0.0542 0.097 Uiso 1 1 calc R . .
C2 C 0.2286(5) 0.4657(4) 0.3365(4) 0.0723(13) Uani 1 1 d . . .
H2A H 0.1366 0.4342 0.3493 0.087 Uiso 1 1 calc R . .
C3 C -0.3323(5) 0.5870(5) -0.0421(4) 0.0817(16) Uani 1 1 d . . .
H3A H -0.4297 0.5374 -0.0720 0.098 Uiso 1 1 calc R . .
C4 C 0.2815(5) 0.7051(4) -0.2559(3) 0.0630(11) Uani 1 1 d . . .
H4A H 0.2479 0.6767 -0.3244 0.076 Uiso 1 1 calc R . .
C5 C -0.2684(5) 0.6844(5) -0.0748(4) 0.0763(14) Uani 1 1 d . . .
H5A H -0.3209 0.7002 -0.1278 0.092 Uiso 1 1 calc R . .
C6 C 0.2194(5) 1.0704(4) 0.4109(3) 0.0651(11) Uani 1 1 d . . .
H6A H 0.1214 1.0575 0.4060 0.078 Uiso 1 1 calc R . .
C7 C 0.4725(5) 1.1884(4) 0.4968(3) 0.0590(10) Uani 1 1 d . . .
H7A H 0.5437 1.2520 0.5461 0.071 Uiso 1 1 calc R . .
C10 C 0.5077(4) 1.1100(3) 0.4320(3) 0.0467(8) Uani 1 1 d . . .
C11 C 0.1875(5) 0.6629(4) -0.1952(3) 0.0621(11) Uani 1 1 d . . .
H11A H 0.0924 0.6078 -0.2248 0.075 Uiso 1 1 calc R . .
C12 C 0.3260(6) 1.1658(4) 0.4834(3) 0.0656(12) Uani 1 1 d . . .
H12A H 0.2975 1.2164 0.5244 0.079 Uiso 1 1 calc R . .
C13 C -0.1207(5) 0.7640(4) -0.0288(3) 0.0616(11) Uani 1 1 d . . .
C14 C -0.1150(4) 0.6311(4) 0.0777(4) 0.0621(11) Uani 1 1 d . . .
H14A H -0.0650 0.6109 0.1291 0.075 Uiso 1 1 calc R . .
C15 C 0.3311(5) 0.4210(4) 0.3683(4) 0.0772(14) Uani 1 1 d . . .
H15A H 0.3059 0.3600 0.4015 0.093 Uiso 1 1 calc R . .
C16 C 0.4226(5) 0.7878(4) -0.2155(3) 0.0553(10) Uani 1 1 d . . .
H16A H 0.4855 0.8162 -0.2554 0.066 Uiso 1 1 calc R . .
C17 C 0.5007(4) 0.5545(3) 0.3024(3) 0.0466(8) Uani 1 1 d . . .
C18 C 0.2574(4) 0.5553(4) 0.2866(3) 0.0538(9) Uani 1 1 d . . .
H18A H 0.1873 0.5845 0.2650 0.065 Uiso 1 1 calc R . .
C19 C 0.4016(4) 1.0157(3) 0.3557(2) 0.0423(8) Uani 1 1 d . . .
C20 C 0.3969(4) 0.5997(3) 0.2699(2) 0.0416(8) Uani 1 1 d . . .
C21 C 0.7091(4) 0.7963(3) 0.1998(3) 0.0432(8) Uani 1 1 d . . .
H21A H 0.8070 0.8143 0.2380 0.052 Uiso 1 1 calc R . .
H21B H 0.7036 0.7665 0.1304 0.052 Uiso 1 1 calc R . .
C22 C 0.3757(4) 0.7830(3) -0.0519(2) 0.0387(7) Uani 1 1 d . . .
C23 C 0.4686(5) 0.4636(4) 0.3525(3) 0.0659(12) Uani 1 1 d . . .
H23A H 0.5374 0.4332 0.3742 0.079 Uiso 1 1 calc R . .
C24 C 0.7089(3) 0.9699(3) 0.1360(3) 0.0424(8) Uani 1 1 d . . .
H24A H 0.8014 0.9739 0.1220 0.051 Uiso 1 1 calc R . .
H24B H 0.7155 1.0512 0.1581 0.051 Uiso 1 1 calc R . .
C25 C 0.7322(4) 0.9814(3) 0.3136(3) 0.0470(8) Uani 1 1 d . . .
H25A H 0.8159 1.0533 0.3165 0.056 Uiso 1 1 calc R . .
H25B H 0.7638 0.9388 0.3587 0.056 Uiso 1 1 calc R . .
C26 C 0.1175(3) 0.8082(3) 0.0958(3) 0.0426(8) Uani 1 1 d . . .
C27 C 0.2311(4) 0.7000(3) -0.0933(3) 0.0494(9) Uani 1 1 d . . .
H27A H 0.1677 0.6714 -0.0537 0.059 Uiso 1 1 calc R . .
C28 C 0.4673(4) 0.8270(3) -0.1128(3) 0.0424(8) Uani 1 1 d . . .
C29 C -0.0415(4) 0.7351(3) 0.0474(3) 0.0438(8) Uani 1 1 d . . .
C30 C 0.5867(3) 0.9042(3) 0.0443(2) 0.0375(7) Uani 1 1 d . . .
C33 C 0.5989(4) 0.7037(3) 0.2344(2) 0.0397(7) Uani 1 1 d . . .
C38 C 0.2546(4) 0.9933(4) 0.3452(3) 0.0562(10) Uani 1 1 d . . .
H38A H 0.1826 0.9295 0.2964 0.067 Uiso 1 1 calc R . .
C58 C 0.6149(4) 1.0153(3) 0.3449(2) 0.0406(7) Uani 1 1 d . . .

loop_
_atom_site_aniso_label
_atom_site_aniso_U_11
_atom_site_aniso_U_22
_atom_site_aniso_U_33
_atom_site_aniso_U_23
_atom_site_aniso_U_13
_atom_site_aniso_U_12
Cl1 0.0407(5) 0.0877(8) 0.0734(8) 0.0060(6) 0.0025(5) 0.0188(5)
O5 0.079(3) 0.192(5) 0.192(5) -0.045(4) 0.012(3) 0.062(3)
O3 0.062(4) 0.074(4) 0.124(7) 0.035(4) 0.009(4) 0.032(3)
O4 0.082(4) 0.075(4) 0.103(6) 0.011(4) -0.013(4) 0.027(3)
O6 0.144(8) 0.153(8) 0.111(6) 0.045(6) 0.038(5) 0.039(6)
O3' 0.087(8) 0.184(15) 0.22(2) -0.127(15) 0.052(11) -0.018(9)
O4' 0.086(7) 0.40(3) 0.066(7) 0.030(11) 0.000(5) 0.097(11)
O6' 0.082(7) 0.152(12) 0.148(13) 0.070(10) -0.003(8) -0.006(7)
Zn1 0.0304(2) 0.0388(2) 0.0387(2) 0.00902(17) 0.00598(16) 0.01387(16)
O1 0.0331(12) 0.0562(15) 0.0554(15) 0.0173(12) 0.0069(11) 0.0153(11)
O2 0.0463(14) 0.0529(16) 0.090(2) 0.0290(15) 0.0182(14) 0.0109(12)
N1 0.0458(16) 0.0532(18) 0.0332(15) 0.0001(13) 0.0001(13) 0.0145(14)
N2 0.0371(14) 0.0439(16) 0.0406(15) 0.0056(13) 0.0083(12) 0.0172(12)
N3 0.0405(15) 0.0412(15) 0.0449(16) 0.0179(13) 0.0154(13) 0.0130(12)
N4 0.0327(13) 0.0353(14) 0.0386(15) 0.0087(12) 0.0060(11) 0.0105(11)
N5 0.0426(15) 0.0457(16) 0.0483(17) 0.0120(14) 0.0029(13) 0.0245(13)
N6 0.0352(14) 0.0404(15) 0.0408(15) 0.0094(12) 0.0067(12) 0.0161(12)
N7 0.0358(14) 0.0408(15) 0.0367(15) 0.0070(12) 0.0060(12) 0.0158(12)
N20 0.094(4) 0.161(5) 0.147(5) 0.100(5) 0.031(3) 0.057(4)
C1 0.049(2) 0.055(3) 0.124(5) 0.007(3) 0.016(3) 0.012(2)
C2 0.058(2) 0.078(3) 0.079(3) 0.043(3) 0.017(2) 0.014(2)
C3 0.050(2) 0.069(3) 0.101(4) -0.021(3) 0.003(3) 0.020(2)
C4 0.077(3) 0.062(3) 0.041(2) 0.0095(19) -0.001(2) 0.025(2)
C5 0.059(3) 0.099(4) 0.064(3) -0.011(3) -0.012(2) 0.048(3)
C6 0.068(3) 0.081(3) 0.065(3) 0.019(2) 0.028(2) 0.045(2)
C7 0.084(3) 0.056(2) 0.040(2) 0.0063(18) 0.019(2) 0.032(2)
C10 0.058(2) 0.049(2) 0.0359(19) 0.0111(16) 0.0116(16) 0.0249(17)
C11 0.060(2) 0.054(2) 0.052(2) 0.0051(19) -0.005(2) 0.0106(19)
C12 0.095(3) 0.074(3) 0.052(2) 0.018(2) 0.035(2) 0.052(3)
C13 0.064(2) 0.074(3) 0.057(2) 0.017(2) 0.012(2) 0.039(2)
C14 0.0363(18) 0.049(2) 0.089(3) 0.004(2) 0.011(2) 0.0097(17)
C15 0.078(3) 0.069(3) 0.084(3) 0.045(3) 0.015(3) 0.019(2)
C16 0.071(3) 0.055(2) 0.045(2) 0.0192(19) 0.0172(19) 0.027(2)
C17 0.051(2) 0.0428(19) 0.045(2) 0.0119(16) 0.0049(16) 0.0189(16)
C18 0.0443(19) 0.057(2) 0.057(2) 0.0208(19) 0.0094(17) 0.0135(17)
C19 0.0512(19) 0.0451(19) 0.0367(18) 0.0117(15) 0.0132(15) 0.0242(16)
C20 0.0468(18) 0.0386(18) 0.0357(18) 0.0088(14) 0.0036(15) 0.0154(15)
C21 0.0371(17) 0.050(2) 0.047(2) 0.0118(16) 0.0103(15) 0.0232(15)
C22 0.0428(17) 0.0342(16) 0.0395(18) 0.0101(14) 0.0066(15) 0.0169(14)
C23 0.070(3) 0.061(3) 0.068(3) 0.027(2) 0.002(2) 0.029(2)
C24 0.0327(16) 0.0414(18) 0.046(2) 0.0089(16) 0.0072(15) 0.0087(14)
C25 0.0377(18) 0.055(2) 0.043(2) 0.0069(17) 0.0028(15) 0.0176(16)
C26 0.0336(16) 0.045(2) 0.051(2) 0.0133(16) 0.0131(15) 0.0155(15)
C27 0.0438(19) 0.046(2) 0.049(2) 0.0090(17) 0.0021(16) 0.0112(16)
C28 0.0482(19) 0.0371(18) 0.045(2) 0.0138(15) 0.0092(16) 0.0193(15)
C29 0.0364(17) 0.047(2) 0.047(2) 0.0034(16) 0.0073(15) 0.0208(15)
C30 0.0374(16) 0.0331(16) 0.0433(19) 0.0103(14) 0.0101(14) 0.0149(13)
C33 0.0391(17) 0.0417(18) 0.0387(18) 0.0070(15) 0.0064(14) 0.0190(14)
C38 0.052(2) 0.068(3) 0.054(2) 0.012(2) 0.0177(18) 0.0285(19)
C58 0.0415(18) 0.0449(19) 0.0332(17) 0.0073(15) 0.0039(14) 0.0176(15)

loop_
_atom_type_symbol
_atom_type_description
_atom_type_scat_dispersion_real
_atom_type_scat_dispersion_imag
_atom_type_scat_source
C C 0.0033 0.0016 'International Tables Vol C Tables 4.2.6.8 and 6.1.1.4'
Cl Cl 0.1484 0.1585 'International Tables Vol C Tables 4.2.6.8 and 6.1.1.4'
N N 0.0061 0.0033 'International Tables Vol C Tables 4.2.6.8 and 6.1.1.4'
O O 0.0106 0.0060 'International Tables Vol C Tables 4.2.6.8 and 6.1.1.4'
Zn Zn 0.2839 1.4301 'International Tables Vol C Tables 4.2.6.8 and 6.1.1.4'
H H 0.0000 0.0000 'International Tables Vol C Tables 4.2.6.8 and 6.1.1.4'

loop_
_geom_angle_atom_site_label_1
_geom_angle_atom_site_label_2
_geom_angle_atom_site_label_3
_geom_angle
_geom_angle_site_symmetry_1
_geom_angle_site_symmetry_3
_geom_angle_publ_flag
O3' Cl1 O4 138.9(8) . . ?
O3' Cl1 O5 101.4(7) . . ?
O4 Cl1 O5 113.4(4) . . ?
O3' Cl1 O4' 141.3(16) . . ?
O4 Cl1 O4' 61.2(8) . . ?
O5 Cl1 O4' 91.6(5) . . ?
O3' Cl1 O6' 104.5(11) . . ?
O4 Cl1 O6' 35.7(6) . . ?
O5 Cl1 O6' 129.3(8) . . ?
O4' Cl1 O6' 94.4(9) . . ?
O3' Cl1 O3 72.3(13) . . ?
O4 Cl1 O3 108.7(4) . . ?
O5 Cl1 O3 115.8(4) . . ?
O4' Cl1 O3 69.2(9) . . ?
O6' Cl1 O3 113.3(7) . . ?
O3' Cl1 O6 36.5(12) . . ?
O4 Cl1 O6 109.8(5) . . ?
O5 Cl1 O6 105.6(5) . . ?
O4' Cl1 O6 162.8(6) . . ?
O6' Cl1 O6 74.4(7) . . ?
O3 Cl1 O6 102.9(5) . . ?
O1 Zn1 N2 108.22(11) . . ?
O1 Zn1 N6 108.97(10) . . ?
N2 Zn1 N6 104.43(11) . . ?
O1 Zn1 N4 103.13(10) . . ?
N2 Zn1 N4 124.00(11) . . ?
N6 Zn1 N4 107.56(11) . . ?
C26 O1 Zn1 121.3(2) . . ?
C58 N1 C10 108.7(3) . . ?
C58 N1 H1B 125.6 . . ?
C10 N1 H1B 125.6 . . ?
C58 N2 C19 105.8(3) . . ?
C58 N2 Zn1 121.4(2) . . ?
C19 N2 Zn1 132.8(2) . . ?
C30 N3 C28 107.8(3) . . ?
C30 N3 H3B 126.1 . . ?
C28 N3 H3B 126.1 . . ?
C30 N4 C22 105.4(3) . . ?
C30 N4 Zn1 121.0(2) . . ?
C22 N4 Zn1 133.6(2) . . ?
C33 N5 C17 107.8(3) . . ?
C33 N5 H5B 126.1 . . ?
C17 N5 H5B 126.1 . . ?
C33 N6 C20 106.5(3) . . ?
C33 N6 Zn1 119.6(2) . . ?
C20 N6 Zn1 133.2(2) . . ?
C24 N7 C25 114.3(3) . . ?
C24 N7 C21 113.8(3) . . ?
C25 N7 C21 114.8(3) . . ?
C13 N20 H20A 120.0 . . ?
C13 N20 H20B 120.0 . . ?
H20A N20 H20B 120.0 . . ?
C3 C1 C14 119.5(5) . . ?
C3 C1 H1A 120.3 . . ?
C14 C1 H1A 120.3 . . ?
C18 C2 C15 122.4(4) . . ?
C18 C2 H2A 118.8 . . ?
C15 C2 H2A 118.8 . . ?
C5 C3 C1 122.1(4) . . ?
C5 C3 H3A 119.0 . . ?
C1 C3 H3A 119.0 . . ?
C16 C4 C11 121.0(4) . . ?
C16 C4 H4A 119.5 . . ?
C11 C4 H4A 119.5 . . ?
C3 C5 C13 120.4(4) . . ?
C3 C5 H5A 119.8 . . ?
C13 C5 H5A 119.8 . . ?
C12 C6 C38 121.8(4) . . ?
C12 C6 H6A 119.1 . . ?
C38 C6 H6A 119.1 . . ?
C12 C7 C10 115.9(4) . . ?
C12 C7 H7A 122.1 . . ?
C10 C7 H7A 122.1 . . ?
N1 C10 C7 132.1(4) . . ?
N1 C10 C19 105.3(3) . . ?
C7 C10 C19 122.6(4) . . ?
C27 C11 C4 122.4(4) . . ?
C27 C11 H11A 118.8 . . ?
C4 C11 H11A 118.8 . . ?
C7 C12 C6 122.4(4) . . ?
C7 C12 H12A 118.8 . . ?
C6 C12 H12A 118.8 . . ?
N20 C13 C29 123.2(4) . . ?
N20 C13 C5 118.1(4) . . ?
C29 C13 C5 118.7(4) . . ?
C1 C14 C29 121.3(4) . . ?
C1 C14 H14A 119.3 . . ?
C29 C14 H14A 119.3 . . ?
C23 C15 C2 121.9(4) . . ?
C23 C15 H15A 119.1 . . ?
C2 C15 H15A 119.1 . . ?
C4 C16 C28 117.2(4) . . ?
C4 C16 H16A 121.4 . . ?
C28 C16 H16A 121.4 . . ?
N5 C17 C23 132.9(4) . . ?
N5 C17 C20 105.7(3) . . ?
C23 C17 C20 121.3(4) . . ?
C2 C18 C20 116.4(4) . . ?
C2 C18 H18A 121.8 . . ?
C20 C18 H18A 121.8 . . ?
C38 C19 C10 120.4(3) . . ?
C38 C19 N2 131.2(3) . . ?
C10 C19 N2 108.4(3) . . ?
C18 C20 C17 121.1(3) . . ?
C18 C20 N6 130.7(3) . . ?
C17 C20 N6 108.1(3) . . ?
N7 C21 C33 108.7(3) . . ?
N7 C21 H21A 110.0 . . ?
C33 C21 H21A 110.0 . . ?
N7 C21 H21B 110.0 . . ?
C33 C21 H21B 110.0 . . ?
H21A C21 H21B 108.3 . . ?
C28 C22 N4 108.9(3) . . ?
C28 C22 C27 120.6(3) . . ?
N4 C22 C27 130.5(3) . . ?
C15 C23 C17 116.9(4) . . ?
C15 C23 H23A 121.6 . . ?
C17 C23 H23A 121.6 . . ?
N7 C24 C30 108.1(3) . . ?
N7 C24 H24A 110.1 . . ?
C30 C24 H24A 110.1 . . ?
N7 C24 H24B 110.1 . . ?
C30 C24 H24B 110.1 . . ?
H24A C24 H24B 108.4 . . ?
N7 C25 C58 110.2(3) . . ?
N7 C25 H25A 109.6 . . ?
C58 C25 H25A 109.6 . . ?
N7 C25 H25B 109.6 . . ?
C58 C25 H25B 109.6 . . ?
H25A C25 H25B 108.1 . . ?
O2 C26 O1 123.3(3) . . ?
O2 C26 C29 120.9(3) . . ?
O1 C26 C29 115.8(3) . . ?
C11 C27 C22 116.8(4) . . ?
C11 C27 H27A 121.6 . . ?
C22 C27 H27A 121.6 . . ?
C16 C28 N3 132.5(3) . . ?
C16 C28 C22 122.1(3) . . ?
N3 C28 C22 105.3(3) . . ?
C13 C29 C14 117.8(4) . . ?
C13 C29 C26 123.0(3) . . ?
C14 C29 C26 119.2(3) . . ?
N4 C30 N3 112.6(3) . . ?
N4 C30 C24 122.6(3) . . ?
N3 C30 C24 124.7(3) . . ?
N6 C33 N5 111.8(3) . . ?
N6 C33 C21 123.8(3) . . ?
N5 C33 C21 124.4(3) . . ?
C19 C38 C6 117.0(4) . . ?
C19 C38 H38A 121.5 . . ?
C6 C38 H38A 121.5 . . ?
N2 C58 N1 111.8(3) . . ?
N2 C58 C25 124.4(3) . . ?
N1 C58 C25 123.8(3) . . ?

loop_
_geom_bond_atom_site_label_1
_geom_bond_atom_site_label_2
_geom_bond_distance
_geom_bond_site_symmetry_2
_geom_bond_publ_flag
Cl1 O3' 1.243(11) . ?
Cl1 O4 1.384(6) . ?
Cl1 O5 1.387(4) . ?
Cl1 O4' 1.383(10) . ?
Cl1 O6' 1.439(11) . ?
Cl1 O3 1.477(5) . ?
Cl1 O6 1.480(6) . ?
Zn1 O1 1.964(2) . ?
Zn1 N2 2.026(3) . ?
Zn1 N6 2.026(3) . ?
Zn1 N4 2.048(3) . ?
O1 C26 1.274(4) . ?
O2 C26 1.238(4) . ?
N1 C58 1.338(4) . ?
N1 C10 1.379(5) . ?
N1 H1B 0.8600 . ?
N2 C58 1.330(4) . ?
N2 C19 1.404(4) . ?
N3 C30 1.336(4) . ?
N3 C28 1.390(4) . ?
N3 H3B 0.8600 . ?
N4 C30 1.327(4) . ?
N4 C22 1.399(4) . ?
N5 C33 1.350(4) . ?
N5 C17 1.383(5) . ?
N5 H5B 0.8600 . ?
N6 C33 1.314(4) . ?
N6 C20 1.399(4) . ?
N7 C24 1.456(4) . ?
N7 C25 1.459(4) . ?
N7 C21 1.469(4) . ?
N20 C13 1.322(7) . ?
N20 H20A 0.8600 . ?
N20 H20B 0.8600 . ?
C1 C3 1.351(8) . ?
C1 C14 1.380(6) . ?
C1 H1A 0.9300 . ?
C2 C18 1.375(6) . ?
C2 C15 1.378(7) . ?
C2 H2A 0.9300 . ?
C3 C5 1.340(8) . ?
C3 H3A 0.9300 . ?
C4 C16 1.375(6) . ?
C4 C11 1.401(6) . ?
C4 H4A 0.9300 . ?
C5 C13 1.424(6) . ?
C5 H5A 0.9300 . ?
C6 C12 1.384(6) . ?
C6 C38 1.391(6) . ?
C6 H6A 0.9300 . ?
C7 C12 1.374(6) . ?
C7 C10 1.393(5) . ?
C7 H7A 0.9300 . ?
C10 C19 1.403(5) . ?
C11 C27 1.375(6) . ?
C11 H11A 0.9300 . ?
C12 H12A 0.9300 . ?
C13 C29 1.400(5) . ?
C14 C29 1.408(6) . ?
C14 H14A 0.9300 . ?
C15 C23 1.367(7) . ?
C15 H15A 0.9300 . ?
C16 C28 1.388(5) . ?
C16 H16A 0.9300 . ?
C17 C23 1.390(5) . ?
C17 C20 1.396(5) . ?
C18 C20 1.391(5) . ?
C18 H18A 0.9300 . ?
C19 C38 1.382(5) . ?
C21 C33 1.494(5) . ?
C21 H21A 0.9700 . ?
C21 H21B 0.9700 . ?
C22 C28 1.393(5) . ?
C22 C27 1.403(5) . ?
C23 H23A 0.9300 . ?
C24 C30 1.502(5) . ?
C24 H24A 0.9700 . ?
C24 H24B 0.9700 . ?
C25 C58 1.491(5) . ?
C25 H25A 0.9700 . ?
C25 H25B 0.9700 . ?
C26 C29 1.500(5) . ?
C27 H27A 0.9300 . ?
C38 H38A 0.9300 . ?

loop_
_geom_torsion_atom_site_label_1
_geom_torsion_atom_site_label_2
_geom_torsion_atom_site_label_3
_geom_torsion_atom_site_label_4
_geom_torsion
_geom_torsion_site_symmetry_1
_geom_torsion_site_symmetry_2
_geom_torsion_site_symmetry_3
_geom_torsion_site_symmetry_4
_geom_torsion_publ_flag
N2 Zn1 O1 C26 78.9(3) . . . . ?
N6 Zn1 O1 C26 -168.1(3) . . . . ?
N4 Zn1 O1 C26 -54.1(3) . . . . ?
O1 Zn1 N2 C58 177.6(2) . . . . ?
N6 Zn1 N2 C58 61.6(3) . . . . ?
N4 Zn1 N2 C58 -61.7(3) . . . . ?
O1 Zn1 N2 C19 -3.6(3) . . . . ?
N6 Zn1 N2 C19 -119.6(3) . . . . ?
N4 Zn1 N2 C19 117.1(3) . . . . ?
O1 Zn1 N4 C30 159.0(2) . . . . ?
N2 Zn1 N4 C30 36.0(3) . . . . ?
N6 Zn1 N4 C30 -85.9(3) . . . . ?
O1 Zn1 N4 C22 -17.4(3) . . . . ?
N2 Zn1 N4 C22 -140.4(3) . . . . ?
N6 Zn1 N4 C22 97.7(3) . . . . ?
O1 Zn1 N6 C33 164.9(2) . . . . ?
N2 Zn1 N6 C33 -79.7(3) . . . . ?
N4 Zn1 N6 C33 53.7(3) . . . . ?
O1 Zn1 N6 C20 -26.3(3) . . . . ?
N2 Zn1 N6 C20 89.1(3) . . . . ?
N4 Zn1 N6 C20 -137.5(3) . . . . ?
C14 C1 C3 C5 -0.1(8) . . . . ?
C1 C3 C5 C13 -1.8(8) . . . . ?
C58 N1 C10 C7 -177.1(4) . . . . ?
C58 N1 C10 C19 0.5(4) . . . . ?
C12 C7 C10 N1 179.0(4) . . . . ?
C12 C7 C10 C19 1.8(6) . . . . ?
C16 C4 C11 C27 -0.9(7) . . . . ?
C10 C7 C12 C6 0.8(6) . . . . ?
C38 C6 C12 C7 -1.8(7) . . . . ?
C3 C5 C13 N20 -176.9(5) . . . . ?
C3 C5 C13 C29 3.3(7) . . . . ?
C3 C1 C14 C29 0.4(7) . . . . ?
C18 C2 C15 C23 0.4(8) . . . . ?
C11 C4 C16 C28 0.1(6) . . . . ?
C33 N5 C17 C23 -175.9(4) . . . . ?
C33 N5 C17 C20 1.4(4) . . . . ?
C15 C2 C18 C20 -0.4(7) . . . . ?
N1 C10 C19 C38 178.8(3) . . . . ?
C7 C10 C19 C38 -3.4(6) . . . . ?
N1 C10 C19 N2 -0.7(4) . . . . ?
C7 C10 C19 N2 177.2(3) . . . . ?
C58 N2 C19 C38 -178.7(4) . . . . ?
Zn1 N2 C19 C38 2.3(6) . . . . ?
C58 N2 C19 C10 0.6(4) . . . . ?
Zn1 N2 C19 C10 -178.3(2) . . . . ?
C2 C18 C20 C17 0.2(6) . . . . ?
C2 C18 C20 N6 -176.1(4) . . . . ?
N5 C17 C20 C18 -177.7(3) . . . . ?
C23 C17 C20 C18 0.0(6) . . . . ?
N5 C17 C20 N6 -0.6(4) . . . . ?
C23 C17 C20 N6 177.1(4) . . . . ?
C33 N6 C20 C18 176.3(4) . . . . ?
Zn1 N6 C20 C18 6.4(6) . . . . ?
C33 N6 C20 C17 -0.4(4) . . . . ?
Zn1 N6 C20 C17 -170.3(2) . . . . ?
C24 N7 C21 C33 -145.3(3) . . . . ?
C25 N7 C21 C33 80.3(3) . . . . ?
C30 N4 C22 C28 0.9(3) . . . . ?
Zn1 N4 C22 C28 177.7(2) . . . . ?
C30 N4 C22 C27 179.0(4) . . . . ?
Zn1 N4 C22 C27 -4.2(5) . . . . ?
C2 C15 C23 C17 -0.1(8) . . . . ?
N5 C17 C23 C15 176.9(4) . . . . ?
C20 C17 C23 C15 -0.1(6) . . . . ?
C25 N7 C24 C30 -148.4(3) . . . . ?
C21 N7 C24 C30 77.0(3) . . . . ?
C24 N7 C25 C58 94.1(3) . . . . ?
C21 N7 C25 C58 -131.8(3) . . . . ?
Zn1 O1 C26 O2 -15.3(5) . . . . ?
Zn1 O1 C26 C29 163.3(2) . . . . ?
C4 C11 C27 C22 -0.1(6) . . . . ?
C28 C22 C27 C11 1.8(5) . . . . ?
N4 C22 C27 C11 -176.1(4) . . . . ?
C4 C16 C28 N3 177.8(4) . . . . ?
C4 C16 C28 C22 1.7(5) . . . . ?
C30 N3 C28 C16 -175.3(4) . . . . ?
C30 N3 C28 C22 1.3(3) . . . . ?
N4 C22 C28 C16 175.6(3) . . . . ?
C27 C22 C28 C16 -2.7(5) . . . . ?
N4 C22 C28 N3 -1.4(3) . . . . ?
C27 C22 C28 N3 -179.7(3) . . . . ?
N20 C13 C29 C14 177.3(5) . . . . ?
C5 C13 C29 C14 -2.9(6) . . . . ?
N20 C13 C29 C26 -4.1(7) . . . . ?
C5 C13 C29 C26 175.7(4) . . . . ?
C1 C14 C29 C13 1.1(6) . . . . ?
C1 C14 C29 C26 -177.5(4) . . . . ?
O2 C26 C29 C13 17.2(6) . . . . ?
O1 C26 C29 C13 -161.4(4) . . . . ?
O2 C26 C29 C14 -164.2(4) . . . . ?
O1 C26 C29 C14 17.2(5) . . . . ?
C22 N4 C30 N3 -0.1(4) . . . . ?
Zn1 N4 C30 N3 -177.4(2) . . . . ?
C22 N4 C30 C24 -176.3(3) . . . . ?
Zn1 N4 C30 C24 6.4(4) . . . . ?
C28 N3 C30 N4 -0.8(4) . . . . ?
C28 N3 C30 C24 175.4(3) . . . . ?
N7 C24 C30 N4 23.5(4) . . . . ?
N7 C24 C30 N3 -152.3(3) . . . . ?
C20 N6 C33 N5 1.3(4) . . . . ?
Zn1 N6 C33 N5 172.9(2) . . . . ?
C20 N6 C33 C21 -178.3(3) . . . . ?
Zn1 N6 C33 C21 -6.7(4) . . . . ?
C17 N5 C33 N6 -1.8(4) . . . . ?
C17 N5 C33 C21 177.8(3) . . . . ?
N7 C21 C33 N6 32.5(5) . . . . ?
N7 C21 C33 N5 -147.1(3) . . . . ?
C10 C19 C38 C6 2.2(5) . . . . ?
N2 C19 C38 C6 -178.5(4) . . . . ?
C12 C6 C38 C19 0.3(6) . . . . ?
C19 N2 C58 N1 -0.3(4) . . . . ?
Zn1 N2 C58 N1 178.7(2) . . . . ?
C19 N2 C58 C25 177.9(3) . . . . ?
Zn1 N2 C58 C25 -3.0(4) . . . . ?
C10 N1 C58 N2 -0.1(4) . . . . ?
C10 N1 C58 C25 -178.3(3) . . . . ?
N7 C25 C58 N2 18.5(5) . . . . ?
N7 C25 C58 N1 -163.5(3) . . . . ?
